data_4027188
loop_
_publ_author_name
'Gwenaelle Bouscary-Desforges'
'Agnes Bombrun'
'John Kallikat Augustine'
'G\'erald Bernardinelli'
'Anna Quattropani'

_publ_contact_author
;
   Anna Quattropani
     Merck Serono S.A.
     9, Chemin des Mines
     CH-1202 Geneva
     Switzerland
;
_publ_contact_author_email anna.quattropani@merckgroup.com
_publ_section_title
;
 Access and Regioselective Transformations of 6-Substituted
 4-Aryl-2,8-dichloropyrido[3,2-d]pyrimidine Compounds
;
_journal_name_full 'Journal of Organic Chemistry'
_journal_page_first 4586
_journal_page_last 4595
_journal_paper_doi 10.1021/jo300189q
_journal_volume 77
_journal_year 2012
_chemical_formula_moiety 'C20 H22 N4 O2 S'
_chemical_formula_sum 'C20 H22 N4 O2 S'
_chemical_formula_weight 382.5
_space_group_IT_number 2
_symmetry_cell_setting triclinic
_symmetry_space_group_name_Hall '-P 1'
_symmetry_space_group_name_H-M 'P -1'
_audit_conform_dict_name cif_core.dic
_audit_conform_dict_version 2.0.1
_audit_creation_date 2007-11-27
_audit_creation_method from_xtal_archive_file_using_CIFIO
_audit_update_record 2007-11-28
_cell_angle_alpha 89.577(15)
_cell_angle_beta 79.907(15)
_cell_angle_gamma 80.382(15)
_cell_formula_units_Z 2
_cell_length_a 7.8181(10)
_cell_length_b 10.9830(13)
_cell_length_c 11.1607(15)
_cell_measurement_reflns_used 5929
_cell_measurement_temperature 150
_cell_measurement_theta_max 25.5
_cell_measurement_theta_min 2.6
_cell_volume 930.0(2)
_computing_cell_refinement 'CELL (Stoe & Cie, 1999)'
_computing_data_collection 'EXPOSE (Stoe & Cie, 1999)'
_computing_data_reduction 'XRED (Stoe & Cie, 1999)'
_computing_molecular_graphics xtal_gx3
_computing_publication_material xtal_CIFIO
_computing_structure_refinement xtal_CRYLSQ
_computing_structure_solution SIR97
_diffrn_detector_area_resol_mean 6
_diffrn_measured_fraction_theta_full 1.0
_diffrn_measured_fraction_theta_max 1.0
_diffrn_measurement_device_type 'Stoe Ipds'
_diffrn_measurement_method \f
_diffrn_radiation_type MoK\a
_diffrn_radiation_wavelength .71073
_diffrn_reflns_av_R_equivalents .048
_diffrn_reflns_limit_h_max 9
_diffrn_reflns_limit_h_min -9
_diffrn_reflns_limit_k_max 13
_diffrn_reflns_limit_k_min -13
_diffrn_reflns_limit_l_max 13
_diffrn_reflns_limit_l_min -13
_diffrn_reflns_number 9958
_diffrn_reflns_theta_full 25.5
_diffrn_reflns_theta_max 25.5
_diffrn_standards_decay_% 0
_exptl_absorpt_coefficient_mu .198
_exptl_absorpt_correction_T_max .9829
_exptl_absorpt_correction_T_min .9704
_exptl_absorpt_correction_type numerical
_exptl_absorpt_process_details 'XRED; Stoe & Cie, 1999'
_exptl_crystal_colour yellow
_exptl_crystal_density_diffrn 1.366
_exptl_crystal_density_meas ?
_exptl_crystal_description prism
_exptl_crystal_F_000 404
_exptl_crystal_size_max .32
_exptl_crystal_size_mid .12
_exptl_crystal_size_min .09
_refine_diff_density_max .505
_refine_diff_density_min -.507
_refine_ls_abs_structure_details none
_refine_ls_extinction_method none
_refine_ls_goodness_of_fit_ref 1.16(2)
_refine_ls_hydrogen_treatment mixed
_refine_ls_number_parameters 247
_refine_ls_number_reflns 2104
_refine_ls_R_factor_gt .036
_refine_ls_shift/su_max .00056
_refine_ls_structure_factor_coef F
_refine_ls_weighting_details \w=1/[\s^2^(Fo)+0.0002(Fo^2^)]
_refine_ls_weighting_scheme calc
_refine_ls_wR_factor_ref .035
_reflns_number_gt 2033
_reflns_number_total 3408
_reflns_threshold_expression 'refl observed if Fo > 3.99 \s(Fo)'
_cod_data_source_file jo300189q_si_002.cif
_cod_data_source_block NAEL
_cod_depositor_comments
;
The following automatic conversions were performed:

'_exptl_crystal_density_meas' value 'nor_measured' was changed to '?'
- the value is perceived as not measured.

Automatic conversion script
Id: cif_fix_values 3008 2015-01-20 13:52:24Z robertas 
;
_cod_database_code 4027188

loop_
_symmetry_equiv_pos_as_xyz
+x,+y,+z
-x,-y,-z

loop_
_atom_site_label
_atom_site_fract_x
_atom_site_fract_y
_atom_site_fract_z
_atom_site_U_iso_or_equiv
_atom_site_occupancy
_atom_site_adp_type
S1 .40323(11) .21894(6) .23050(6) .0228(5) 1.00000 Uani
O1 .2052(3) -.04219(16) .95937(15) .0281(14) 1.00000 Uani
O2 .0891(3) -.19644(15) .88964(15) .0267(14) 1.00000 Uani
N1 .2451(3) .05441(18) .72902(18) .0185(15) 1.00000 Uani
N2 .1748(3) -.16096(18) .43654(18) .0197(15) 1.00000 Uani
N3 .2965(3) .05545(18) .39358(18) .0188(15) 1.00000 Uani
N4 .3827(3) .23760(17) .46595(18) .0183(15) 1.00000 Uani
C1 .1885(4) -.0528(3) .7465(3) .0183(17) 1.00000 Uani
C2 .1595(4) -.1301(3) .6539(3) .0192(18) 1.00000 Uani
C3 .1955(4) -.0943(3) .5341(3) .0178(17) 1.00000 Uani
C4 .2591(4) .0207(3) .5115(3) .0155(16) 1.00000 Uani
C5 .3546(4) .1615(3) .3778(3) .0176(17) 1.00000 Uani
C6 .3474(4) .2047(3) .5814(3) .0164(17) 1.00000 Uani
C7 .2820(4) .0911(3) .6116(3) .0162(17) 1.00000 Uani
C8 .1631(4) -.0937(3) .8770(3) .0207(18) 1.00000 Uani
C9 .0626(5) -.2436(3) 1.0115(3) .032(3) 1.00000 Uani
C10 .1299(4) -.2843(3) .4472(3) .0225(19) 1.00000 Uani
C11 .1212(4) -.3362(3) .3225(3) .0219(18) 1.00000 Uani
C12 .0848(4) -.4689(3) .3278(3) .0235(19) 1.00000 Uani
C13 .0620(4) -.5168(3) .2045(3) .028(2) 1.00000 Uani
C14 .3584(4) .0970(3) .1388(3) .028(2) 1.00000 Uani
C15 .3753(4) .2960(3) .6734(3) .0175(17) 1.00000 Uani
C16 .3906(4) .4157(3) .6342(3) .0221(18) 1.00000 Uani
C17 .4127(4) .5068(3) .7139(3) .0248(19) 1.00000 Uani
C18 .4216(4) .4783(3) .8342(3) .026(2) 1.00000 Uani
C19 .4103(4) .3593(3) .8740(3) .0262(19) 1.00000 Uani
C20 .3869(4) .2680(3) .7947(3) .0231(19) 1.00000 Uani
H02 .205(5) -.135(3) .3709(19) .05000 1.00000 Uiso
H2 .11471 -.20755 .67407 .05000 1.00000 Uiso
H91 .17427 -.25829 1.04040 .05000 1.00000 Uiso
H92 -.02185 -.18327 1.06537 .05000 1.00000 Uiso
H93 .01749 -.31970 1.01039 .05000 1.00000 Uiso
H101 .22035 -.33879 .48256 .05000 1.00000 Uiso
H102 .01545 -.28079 .50031 .05000 1.00000 Uiso
H111 .02684 -.28384 .28948 .05000 1.00000 Uiso
H112 .23421 -.33462 .26826 .05000 1.00000 Uiso
H121 .18411 -.52270 .35441 .05000 1.00000 Uiso
H122 -.02306 -.47196 .38692 .05000 1.00000 Uiso
H131 -.03760 -.46323 .17779 .05000 1.00000 Uiso
H132 .16957 -.51397 .14528 .05000 1.00000 Uiso
H133 .03830 -.60177 .20787 .05000 1.00000 Uiso
H141 .43727 .02051 .14914 .05000 1.00000 Uiso
H142 .23592 .08530 .16372 .05000 1.00000 Uiso
H143 .37792 .11971 .05440 .05000 1.00000 Uiso
H16 .38464 .43607 .54903 .05000 1.00000 Uiso
H17 .42185 .59049 .68485 .05000 1.00000 Uiso
H18 .43669 .54196 .89083 .05000 1.00000 Uiso
H19 .41786 .33927 .95872 .05000 1.00000 Uiso
H20 .37778 .18457 .82443 .05000 1.00000 Uiso

loop_
_atom_site_aniso_label
_atom_site_aniso_U_11
_atom_site_aniso_U_22
_atom_site_aniso_U_33
_atom_site_aniso_U_12
_atom_site_aniso_U_13
_atom_site_aniso_U_23
S1 .0350(5) .0196(4) .0156(4) -.0084(3) -.0061(3) .0012(3)
O1 .0377(14) .0326(11) .0174(10) -.0152(9) -.0050(9) -.0018(8)
O2 .0392(14) .0247(10) .0190(10) -.0158(9) -.0027(8) .0018(8)
N1 .0218(14) .0172(11) .0167(11) -.0048(9) -.0031(9) -.0006(8)
N2 .0274(15) .0161(10) .0177(11) -.0082(9) -.0052(9) -.0017(8)
N3 .0203(14) .0188(11) .0178(11) -.0041(9) -.0036(9) -.0011(9)
N4 .0196(14) .0165(11) .0183(11) -.0021(9) -.0031(9) -.0011(9)
C1 .0182(17) .0177(13) .0190(14) -.0044(11) -.0015(11) -.0014(10)
C2 .0216(17) .0171(12) .0197(14) -.0059(11) -.0032(11) .0002(10)
C3 .0172(16) .0156(12) .0210(14) -.0016(10) -.0050(11) -.0024(10)
C4 .0132(15) .0178(12) .0146(12) -.0006(10) -.0021(10) .0009(10)
C5 .0169(16) .0168(12) .0190(13) -.0006(11) -.0050(11) -.0021(10)
C6 .0130(16) .0189(12) .0162(13) -.0005(11) -.0015(10) -.0021(10)
C7 .0150(17) .0163(12) .0171(14) -.0027(10) -.0017(11) -.0029(10)
C8 .0204(17) .0195(13) .0212(14) -.0043(11) -.0003(11) -.0009(11)
C9 .051(3) .0257(14) .0205(15) -.0157(14) -.0011(13) .0073(11)
C10 .0224(18) .0204(13) .0257(14) -.0053(12) -.0052(12) -.0019(11)
C11 .0271(18) .0203(13) .0182(14) -.0053(11) -.0030(12) -.0019(11)
C12 .0288(18) .0181(13) .0258(15) -.0073(11) -.0072(12) .0009(11)
C13 .035(2) .0206(14) .0320(16) -.0091(13) -.0087(14) -.0025(11)
C14 .038(2) .0304(15) .0169(14) -.0093(13) -.0072(12) -.0031(11)
C15 .0153(17) .0183(13) .0197(14) -.0046(11) -.0033(11) -.0036(10)
C16 .0240(18) .0222(13) .0208(14) -.0066(12) -.0035(12) .0002(10)
C17 .0306(19) .0182(13) .0270(15) -.0088(11) -.0040(12) -.0025(11)
C18 .0288(19) .0257(14) .0271(15) -.0103(12) -.0049(12) -.0080(12)
C19 .0285(18) .0325(15) .0207(14) -.0126(12) -.0052(12) -.0031(11)
C20 .0274(19) .0245(14) .0187(14) -.0083(12) -.0038(12) .0023(11)

loop_
_atom_type_symbol
_atom_type_scat_source
_atom_type_scat_dispersion_real
_atom_type_scat_dispersion_imag
C Int._Tables_Vol_IV_Tables_2.2B_and_2.3.1 .002 .002
H Int._Tables_Vol_IV_Tables_2.2B_and_2.3.1 0 0
N Int._Tables_Vol_IV_Tables_2.2B_and_2.3.1 .004 .003
O Int._Tables_Vol_IV_Tables_2.2B_and_2.3.1 .008 .006
S Int._Tables_Vol_IV_Tables_2.2B_and_2.3.1 .11 .124

loop_
_geom_angle_atom_site_label_1
_geom_angle_atom_site_label_2
_geom_angle_atom_site_label_3
_geom_angle
C5 S1 C14 101.40(13)
C8 O2 C9 115.3(3)
C1 N1 C7 116.9(3)
C3 N2 C10 122.8(2)
C3 N2 H02 117(3)
C10 N2 H02 119(3)
C4 N3 C5 115.4(3)
C5 N4 C6 118.3(3)
N1 C1 C2 125.4(3)
N1 C1 C8 114.8(3)
C2 C1 C8 119.8(3)
C1 C2 C3 118.5(3)
N2 C3 C2 124.3(3)
N2 C3 C4 118.1(3)
C2 C3 C4 117.7(3)
N3 C4 C3 117.8(3)
N3 C4 C7 123.3(3)
C3 C4 C7 118.9(3)
S1 C5 N3 120.04(19)
S1 C5 N4 112.89(18)
N3 C5 N4 127.1(3)
N4 C6 C7 120.4(3)
N4 C6 C15 115.0(3)
C7 C6 C15 124.6(2)
N1 C7 C4 122.6(3)
N1 C7 C6 121.9(3)
C4 C7 C6 115.5(3)
O1 C8 O2 124.0(3)
O1 C8 C1 124.6(3)
O2 C8 C1 111.4(3)
N2 C10 C11 110.5(2)
C10 C11 C12 112.6(2)
C11 C12 C13 112.3(3)
C6 C15 C16 117.5(3)
C6 C15 C20 124.0(3)
C16 C15 C20 118.5(3)
C15 C16 C17 121.3(3)
C16 C17 C18 119.6(3)
C17 C18 C19 119.8(3)
C18 C19 C20 120.8(3)
C15 C20 C19 120.0(3)

loop_
_geom_bond_atom_site_label_1
_geom_bond_atom_site_label_2
_geom_bond_distance
S1 C5 1.758(3)
S1 C14 1.807(3)
O1 C8 1.204(4)
O2 C8 1.347(4)
O2 C9 1.444(4)
N1 C1 1.327(4)
N1 C7 1.364(3)
N2 C3 1.364(4)
N2 C10 1.455(4)
N2 H02 .80(3)
N3 C4 1.363(4)
N3 C5 1.319(4)
N4 C5 1.365(4)
N4 C6 1.330(3)
C1 C2 1.414(4)
C1 C8 1.510(4)
C2 C3 1.386(4)
C3 C4 1.437(4)
C4 C7 1.417(4)
C6 C7 1.442(4)
C6 C15 1.508(4)
C10 C11 1.524(4)
C11 C12 1.530(4)
C12 C13 1.528(4)
C15 C16 1.399(4)
C15 C20 1.401(4)
C16 C17 1.396(4)
C17 C18 1.386(4)
C18 C19 1.390(4)
C19 C20 1.397(4)

loop_
_geom_torsion_atom_site_label_1
_geom_torsion_atom_site_label_2
_geom_torsion_atom_site_label_3
_geom_torsion_atom_site_label_4
_geom_torsion
C14 S1 C5 N3 -1.8(3)
C14 S1 C5 N4 178.55(19)
C9 O2 C8 O1 -.3(4)
C9 O2 C8 C1 179.0(3)
C7 N1 C1 C2 -1.6(4)
C7 N1 C1 C8 175.5(3)
C1 N1 C7 C4 1.1(4)
C1 N1 C7 C6 -178.9(3)
C10 N2 C3 C2 -6.8(4)
H02 N2 C3 C2 -176(3)
C10 N2 C3 C4 173.1(3)
H02 N2 C3 C4 3(3)
C3 N2 C10 C11 -178.4(3)
H02 N2 C10 C11 -9(3)
C5 N3 C4 C3 -179.9(3)
C5 N3 C4 C7 -.8(4)
C4 N3 C5 S1 -178.60(18)
C4 N3 C5 N4 .9(4)
C6 N4 C5 S1 178.83(19)
C6 N4 C5 N3 -.7(4)
C5 N4 C6 C7 .3(4)
C5 N4 C6 C15 -177.8(3)
N1 C1 C2 C3 1.4(4)
C8 C1 C2 C3 -175.6(3)
N1 C1 C8 O1 -6.9(4)
N1 C1 C8 O2 173.8(3)
C2 C1 C8 O1 170.4(3)
C2 C1 C8 O2 -8.9(4)
C1 C2 C3 N2 179.4(3)
C1 C2 C3 C4 -.6(4)
N2 C3 C4 N3 -.6(4)
N2 C3 C4 C7 -179.8(3)
C2 C3 C4 N3 179.3(3)
C2 C3 C4 C7 .1(4)
N3 C4 C7 N1 -179.5(3)
N3 C4 C7 C6 .4(4)
C3 C4 C7 N1 -.4(4)
C3 C4 C7 C6 179.6(3)
N4 C6 C7 N1 179.7(3)
N4 C6 C7 C4 -.2(4)
C15 C6 C7 N1 -2.4(4)
C15 C6 C7 C4 177.7(3)
N4 C6 C15 C16 15.7(4)
N4 C6 C15 C20 -164.2(3)
C7 C6 C15 C16 -162.3(3)
C7 C6 C15 C20 17.8(4)
N2 C10 C11 C12 176.7(3)
C10 C11 C12 C13 175.5(3)
C6 C15 C16 C17 178.6(3)
C20 C15 C16 C17 -1.5(4)
C6 C15 C20 C19 -179.0(3)
C16 C15 C20 C19 1.1(4)
C15 C16 C17 C18 .7(5)
C16 C17 C18 C19 .6(5)
C17 C18 C19 C20 -1.1(5)
C18 C19 C20 C15 .2(5)

loop_
_cod_related_entry_id
_cod_related_entry_database
_cod_related_entry_code
1 ChemSpider 30659493
